data_2240060
loop_
_publ_author_name
'van Dijk, Tom'
'Zant, Dirk W.'
'Wolf, Robert'
'Lammertsma, Koop'
'Slootweg, J. Chris'

_publ_section_title
;
 Crystal structure of <i>tert</i>-butyl-<i>N</i>-phenylcarbonitrilium
 tetrachloridoaluminate
;
_journal_coeditor_code KJ2242
_journal_issue 11
_journal_name_full 'Acta Crystallographica Section E'
_journal_page_first 331
_journal_page_last 333
_journal_paper_doi 10.1107/S1600536814022028
_journal_volume 70
_journal_year 2014
_chemical_formula_iupac '(C11 H14 N) [Al Cl4]'
_chemical_formula_moiety 'C11 H14 N +, Al Cl4 -'
_chemical_formula_sum 'C11 H14 Al Cl4 N'
_chemical_formula_weight 329.03
_chemical_melting_point 411
_chemical_name_common
;
<i>tert</i>-Butyl-<i>N</i>-phenylcarbonitrilium tetrachloridoaluminate
;
_chemical_name_systematic
;
2,2-Dimethyl-<i>N</i>-phenylpropanenitrilium tetrachloridoaluminate
;
_space_group_IT_number 14
_symmetry_cell_setting monoclinic
_symmetry_space_group_name_Hall '-P 2ybc'
_symmetry_space_group_name_H-M 'P 1 21/c 1'
_atom_sites_solution_hydrogens geom
_atom_sites_solution_primary direct
_atom_sites_solution_secondary difmap
_audit_creation_method SHELXL-97
_cell_angle_alpha 90.00
_cell_angle_beta 93.6360(10)
_cell_angle_gamma 90.00
_cell_formula_units_Z 4
_cell_length_a 6.4531(6)
_cell_length_b 13.6967(13)
_cell_length_c 17.9352(17)
_cell_measurement_reflns_used 5175
_cell_measurement_temperature 153(2)
_cell_measurement_theta_max 28.45
_cell_measurement_theta_min 2.28
_cell_volume 1582.0(3)
_computing_cell_refinement
;
APEX2 (Bruker, 2007)
;
_computing_data_collection
;
APEX2 (Bruker, 2007)
;
_computing_data_reduction
;
SAINT-Plus (Bruker, 2007)
;
_computing_molecular_graphics
;
PLATON (Spek, 2009)
;
_computing_publication_material
;
WinGX (Farrugia, 2012) and OLEX2 (Dolomanov et al., 2009)
;
_computing_structure_refinement
;
SHELXL97 (Sheldrick, 2008)
;
_computing_structure_solution
;
SHELXS97 (Sheldrick, 2008)
;
_diffrn_ambient_temperature 153.0(10)
_diffrn_detector_area_resol_mean 80
_diffrn_measured_fraction_theta_full 0.997
_diffrn_measured_fraction_theta_max 0.997
_diffrn_measurement_device_type 'Bruker APEXII'
_diffrn_measurement_method 'Omega and Phi scans'
_diffrn_radiation_monochromator graphite
_diffrn_radiation_source 'rotating anode'
_diffrn_radiation_type MoK\a
_diffrn_radiation_wavelength 0.71073
_diffrn_reflns_av_R_equivalents 0.0352
_diffrn_reflns_av_sigmaI/netI 0.0308
_diffrn_reflns_limit_h_max 8
_diffrn_reflns_limit_h_min -8
_diffrn_reflns_limit_k_max 18
_diffrn_reflns_limit_k_min -18
_diffrn_reflns_limit_l_max 24
_diffrn_reflns_limit_l_min -24
_diffrn_reflns_number 16388
_diffrn_reflns_theta_full 28.65
_diffrn_reflns_theta_max 28.65
_diffrn_reflns_theta_min 1.87
_exptl_absorpt_coefficient_mu 0.783
_exptl_absorpt_correction_T_max 0.9769
_exptl_absorpt_correction_T_min 0.8850
_exptl_absorpt_correction_type multi-scan
_exptl_absorpt_process_details
;
(SADABS; Bruker, 2007)
;
_exptl_crystal_colour colorless
_exptl_crystal_density_diffrn 1.381
_exptl_crystal_density_method 'not measured'
_exptl_crystal_description needle
_exptl_crystal_F_000 672
_exptl_crystal_size_max 0.16
_exptl_crystal_size_mid 0.05
_exptl_crystal_size_min 0.03
_refine_diff_density_max 0.348
_refine_diff_density_min -0.256
_refine_ls_extinction_method none
_refine_ls_goodness_of_fit_ref 1.034
_refine_ls_hydrogen_treatment refall
_refine_ls_matrix_type full
_refine_ls_number_parameters 210
_refine_ls_number_reflns 4063
_refine_ls_number_restraints 0
_refine_ls_restrained_S_all 1.034
_refine_ls_R_factor_all 0.0409
_refine_ls_R_factor_gt 0.0300
_refine_ls_shift/su_max 0.001
_refine_ls_shift/su_mean 0.000
_refine_ls_structure_factor_coef Fsqd
_refine_ls_weighting_details 'calc w=1/[\s^2^(Fo^2^)+(0.0425P)^2^+0.1953P] where P=(Fo^2^+2Fc^2^)/3'
_refine_ls_weighting_scheme calc
_refine_ls_wR_factor_gt 0.0754
_refine_ls_wR_factor_ref 0.0808
_reflns_number_gt 3294
_reflns_number_total 4063
_reflns_threshold_expression I>2sigma(I)
_cod_data_source_file kj2242sup1.cf
_cod_data_source_block I
_cod_original_sg_symbol_H-M 'P 21/c'
_cod_database_code 2240060
_cod_database_fobs_code 2240060

loop_
_symmetry_equiv_pos_as_xyz
'x, y, z'
'-x, y+1/2, -z+1/2'
'-x, -y, -z'
'x, -y-1/2, z-1/2'

loop_
_atom_site_type_symbol
_atom_site_label
_atom_site_fract_x
_atom_site_fract_y
_atom_site_fract_z
_atom_site_U_iso_or_equiv
_atom_site_adp_type
_atom_site_calc_flag
_atom_site_occupancy
_atom_site_symmetry_multiplicity
Al Al1 0.96022(7) 0.22733(3) 0.35138(2) 0.02252(11) Uani d 1 1
C C1 0.5146(2) 0.96503(11) 0.27377(8) 0.0280(3) Uani d 1 1
C C2 0.5280(3) 0.91716(11) 0.34748(8) 0.0301(3) Uani d 1 1
C C3 0.6685(3) 0.82750(13) 0.34364(10) 0.0333(3) Uani d 1 1
C C4 0.6215(5) 0.99100(15) 0.40414(11) 0.0544(6) Uani d 1 1
C C5 0.3056(3) 0.88817(17) 0.36455(14) 0.0492(5) Uani d 1 1
C C6 0.4893(2) 1.04868(10) 0.14690(8) 0.0246(3) Uani d 1 1
C C7 0.6619(3) 1.09623(11) 0.12260(9) 0.0287(3) Uani d 1 1
C C8 0.6442(3) 1.13970(11) 0.05267(9) 0.0321(3) Uani d 1 1
C C9 0.4587(3) 1.13540(11) 0.00948(9) 0.0329(4) Uani d 1 1
C C10 0.2892(3) 1.08788(12) 0.03538(9) 0.0337(4) Uani d 1 1
C C11 0.3023(3) 1.04317(11) 0.10465(9) 0.0290(3) Uani d 1 1
Cl Cl1 1.07491(7) 0.12249(3) 0.27615(2) 0.03826(11) Uani d 1 1
Cl Cl2 0.63285(6) 0.24128(3) 0.33003(2) 0.03784(11) Uani d 1 1
Cl Cl3 1.03104(7) 0.17986(3) 0.46328(2) 0.03810(11) Uani d 1 1
Cl Cl4 1.09572(6) 0.36715(3) 0.33438(2) 0.03407(11) Uani d 1 1
N N1 0.5044(2) 1.00304(9) 0.21740(7) 0.0270(3) Uani d 1 1
H H5 0.678(3) 0.7947(13) 0.3913(11) 0.032(4) Uiso d 1 1
H H6 0.803(3) 0.8453(14) 0.3297(11) 0.042(5) Uiso d 1 1
H H12 0.449(3) 1.1638(13) -0.0347(10) 0.031(4) Uiso d 1 1
H H14 0.781(3) 1.0977(13) 0.1524(10) 0.037(5) Uiso d 1 1
H H10 0.189(3) 1.0117(13) 0.1246(10) 0.033(5) Uiso d 1 1
H H4 0.615(3) 0.7821(17) 0.3065(13) 0.059(6) Uiso d 1 1
H H13 0.760(3) 1.1708(14) 0.0343(10) 0.037(5) Uiso d 1 1
H H3 0.311(3) 0.8571(16) 0.4147(13) 0.059(6) Uiso d 1 1
H H8 0.635(4) 0.9609(17) 0.4530(14) 0.067(7) Uiso d 1 1
H H11 0.165(3) 1.0868(15) 0.0039(12) 0.054(6) Uiso d 1 1
H H7 0.539(3) 1.0444(18) 0.4074(12) 0.055(6) Uiso d 1 1
H H1 0.229(4) 0.9457(17) 0.3674(13) 0.061(7) Uiso d 1 1
H H2 0.243(4) 0.8431(19) 0.3264(15) 0.074(8) Uiso d 1 1
H H9 0.763(4) 1.0135(19) 0.3925(15) 0.080(8) Uiso d 1 1

loop_
_atom_site_aniso_label
_atom_site_aniso_U_11
_atom_site_aniso_U_22
_atom_site_aniso_U_33
_atom_site_aniso_U_12
_atom_site_aniso_U_13
_atom_site_aniso_U_23
Al1 0.0237(2) 0.0221(2) 0.0215(2) 0.00139(16) -0.00057(16) -0.00156(15)
C1 0.0313(8) 0.0270(7) 0.0263(8) 0.0037(6) 0.0048(6) 0.0011(6)
C2 0.0392(9) 0.0296(8) 0.0220(7) 0.0008(6) 0.0055(6) 0.0068(6)
C3 0.0368(9) 0.0350(8) 0.0279(8) 0.0042(7) 0.0003(7) 0.0072(7)
C4 0.100(2) 0.0342(10) 0.0280(10) -0.0045(11) -0.0013(10) 0.0001(8)
C5 0.0420(11) 0.0531(12) 0.0542(13) 0.0093(9) 0.0179(9) 0.0245(10)
C6 0.0331(8) 0.0202(6) 0.0208(7) 0.0057(5) 0.0036(6) 0.0021(5)
C7 0.0307(8) 0.0265(7) 0.0291(8) 0.0033(6) 0.0034(6) 0.0006(6)
C8 0.0401(9) 0.0251(7) 0.0323(8) 0.0022(6) 0.0132(7) 0.0041(6)
C9 0.0524(10) 0.0266(8) 0.0201(7) 0.0119(7) 0.0052(7) 0.0043(6)
C10 0.0408(9) 0.0320(8) 0.0273(8) 0.0093(7) -0.0054(7) -0.0009(6)
C11 0.0319(8) 0.0253(7) 0.0300(8) 0.0026(6) 0.0040(6) 0.0008(6)
Cl1 0.0421(2) 0.0355(2) 0.0370(2) 0.00888(16) 0.00073(17) -0.01397(16)
Cl2 0.02347(19) 0.0465(2) 0.0431(2) 0.00328(15) -0.00125(16) 0.00606(17)
Cl3 0.0468(2) 0.0410(2) 0.02528(19) -0.00252(17) -0.00698(16) 0.00525(16)
Cl4 0.0377(2) 0.02523(18) 0.0400(2) -0.00444(15) 0.00856(17) -0.00103(15)
N1 0.0331(7) 0.0245(6) 0.0238(6) 0.0057(5) 0.0047(5) 0.0024(5)

loop_
_atom_type_symbol
_atom_type_description
_atom_type_scat_dispersion_real
_atom_type_scat_dispersion_imag
_atom_type_scat_source
C C 0.0033 0.0016 'International Tables Vol C Tables 4.2.6.8 and 6.1.1.4'
H H 0.0000 0.0000 'International Tables Vol C Tables 4.2.6.8 and 6.1.1.4'
N N 0.0061 0.0033 'International Tables Vol C Tables 4.2.6.8 and 6.1.1.4'
Al Al 0.0645 0.0514 'International Tables Vol C Tables 4.2.6.8 and 6.1.1.4'
Cl Cl 0.1484 0.1585 'International Tables Vol C Tables 4.2.6.8 and 6.1.1.4'

loop_
_geom_angle_atom_site_label_1
_geom_angle_atom_site_label_2
_geom_angle_atom_site_label_3
_geom_angle
Cl3 Al1 Cl2 110.32(2)
Cl3 Al1 Cl1 109.13(3)
Cl2 Al1 Cl1 109.04(2)
Cl3 Al1 Cl4 110.05(2)
Cl2 Al1 Cl4 107.71(2)
Cl1 Al1 Cl4 110.58(3)
N1 C1 C2 179.13(17)
C1 C2 C4 107.46(14)
C1 C2 C3 108.54(13)
C4 C2 C3 110.50(17)
C1 C2 C5 106.91(15)
C4 C2 C5 111.84(18)
C3 C2 C5 111.39(15)
C7 C6 C11 122.93(14)
C7 C6 N1 118.70(14)
C11 C6 N1 118.36(13)
C6 C7 C8 117.71(15)
C9 C8 C7 120.42(16)
C10 C9 C8 120.51(15)
C9 C10 C11 120.48(16)
C10 C11 C6 117.95(15)
C1 N1 C6 178.87(16)

loop_
_geom_bond_atom_site_label_1
_geom_bond_atom_site_label_2
_geom_bond_distance
Al1 Cl3 2.1315(6)
Al1 Cl2 2.1316(6)
Al1 Cl1 2.1347(6)
Al1 Cl4 2.1351(6)
C1 N1 1.1353(19)
C1 C2 1.473(2)
C2 C4 1.530(3)
C2 C3 1.531(2)
C2 C5 1.539(3)
C6 C7 1.384(2)
C6 C11 1.386(2)
C6 N1 1.4084(18)
C7 C8 1.386(2)
C8 C9 1.385(2)
C9 C10 1.378(3)
C10 C11 1.383(2)
